data_4038702
loop_
_publ_author_name
'Dorokhov, Valentin'
'Nelyubina, Yulia'
'Ioffe, Sema'
'Sukhorukov, Alexey Yu'

_publ_section_title
;
 Asymmetric Synthesis of Merck's Potent hNK1 Antagonist and Its
 Stereoisomers via Tandem Acylation/[3,3]-Rearrangement of
 1,2-Oxazine-N-oxides.
;
_journal_name_full 'The Journal of organic chemistry'
_journal_paper_doi 10.1021/acs.joc.0c01322
_journal_year 2020
_chemical_formula_moiety 'C26 H30 F N O5'
_chemical_formula_sum 'C26 H30 F N O5'
_chemical_formula_weight 455.51
_space_group_crystal_system monoclinic
_space_group_IT_number 14
_space_group_name_Hall '-P 2ybc'
_space_group_name_H-M_alt 'P 1 21/c 1'
_atom_sites_solution_hydrogens geom
_atom_sites_solution_primary dual
_audit_creation_date 2020-03-01
_audit_creation_method
;
Olex2 1.2
(compiled 2018.05.29 svn.r3508 for OlexSys, GUI svn.r5506)
;
_cell_angle_alpha 90
_cell_angle_beta 146.7862(10)
_cell_angle_gamma 90
_cell_formula_units_Z 4
_cell_length_a 15.9860(7)
_cell_length_b 16.5452(7)
_cell_length_c 16.1942(8)
_cell_measurement_reflns_used 6126
_cell_measurement_temperature 120
_cell_measurement_theta_max 29.67
_cell_measurement_theta_min 2.33
_cell_volume 2346.20(19)
_computing_molecular_graphics 'Olex2 (Dolomanov et al., 2009)'
_computing_publication_material 'Olex2 (Dolomanov et al., 2009)'
_computing_structure_refinement 'XL (Sheldrick, 2008)'
_computing_structure_solution 'ShelXT (Sheldrick, 2015)'
_diffrn_ambient_temperature 120
_diffrn_measured_fraction_theta_full 1.000
_diffrn_measured_fraction_theta_max 1.000
_diffrn_measurement_device_type 'Bruker APEX-II CCD'
_diffrn_measurement_method '\f and \w scans'
_diffrn_radiation_monochromator graphite
_diffrn_radiation_type MoK\a
_diffrn_radiation_wavelength 0.71073
_diffrn_reflns_av_R_equivalents 0.0377
_diffrn_reflns_av_unetI/netI 0.0283
_diffrn_reflns_Laue_measured_fraction_full 1.000
_diffrn_reflns_Laue_measured_fraction_max 1.000
_diffrn_reflns_limit_h_max 21
_diffrn_reflns_limit_h_min -21
_diffrn_reflns_limit_k_max 21
_diffrn_reflns_limit_k_min -21
_diffrn_reflns_limit_l_max 21
_diffrn_reflns_limit_l_min -21
_diffrn_reflns_number 26827
_diffrn_reflns_point_group_measured_fraction_full 1.000
_diffrn_reflns_point_group_measured_fraction_max 1.000
_diffrn_reflns_theta_full 25.242
_diffrn_reflns_theta_max 27.998
_diffrn_reflns_theta_min 1.806
_diffrn_standards_number 0
_exptl_absorpt_coefficient_mu 0.094
_exptl_absorpt_correction_T_max 0.7461
_exptl_absorpt_correction_T_min 0.6826
_exptl_absorpt_correction_type multi-scan
_exptl_absorpt_process_details
;
SADABS-2008/1 (Bruker,2008) was used for absorption correction.
wR2(int) was 0.0560 before and 0.0495 after correction.
The Ratio of minimum to maximum transmission is 0.9149.
The \l/2 correction factor is 0.0015.
;
_exptl_crystal_colour colourless
_exptl_crystal_colour_primary colourless
_exptl_crystal_density_diffrn 1.290
_exptl_crystal_description prism
_exptl_crystal_F_000 968
_exptl_crystal_size_max 0.35
_exptl_crystal_size_mid 0.3
_exptl_crystal_size_min 0.3
_refine_diff_density_max 0.305
_refine_diff_density_min -0.206
_refine_diff_density_rms 0.040
_refine_ls_extinction_method none
_refine_ls_goodness_of_fit_ref 1.026
_refine_ls_hydrogen_treatment constr
_refine_ls_matrix_type full
_refine_ls_number_parameters 300
_refine_ls_number_reflns 5662
_refine_ls_number_restraints 0
_refine_ls_restrained_S_all 1.026
_refine_ls_R_factor_all 0.0527
_refine_ls_R_factor_gt 0.0381
_refine_ls_shift/su_max 0.001
_refine_ls_shift/su_mean 0.000
_refine_ls_structure_factor_coef Fsqd
_refine_ls_weighting_details 'w=1/[\s^2^(Fo^2^)+(0.0367P)^2^+0.8324P] where P=(Fo^2^+2Fc^2^)/3'
_refine_ls_weighting_scheme calc
_refine_ls_wR_factor_gt 0.0863
_refine_ls_wR_factor_ref 0.0952
_reflns_Friedel_coverage 0.000
_reflns_number_gt 4482
_reflns_number_total 5662
_reflns_threshold_expression 'I > 2\s(I)'
_cod_data_source_file jo0c01322_si_003.cif
_cod_data_source_block 2
_cod_database_code 4038702
_shelxl_version_number 2014/6
_shelx_space_group_comment
;
The symmetry employed for this shelxl refinement is uniquely defined
by the following loop, which should always be used as a source of
symmetry information in preference to the above space-group names.
They are only intended as comments.
;
_shelx_estimated_absorpt_t_max 0.972
_shelx_estimated_absorpt_t_min 0.968
_olex2_refinement_description
;
1. Fixed Uiso
 At 1.2 times of:
  All C(H) groups, All C(H,H) groups
 At 1.5 times of:
  All C(H,H,H) groups
2.a Ternary CH refined with riding coordinates:
 C2(H2), C3(H3), C4(H4), C15(H15), C16(H16)
2.b Secondary CH2 refined with riding coordinates:
 C13(H13A,H13B), C17(H17A,H17B), C18(H18A,H18B), C19(H19A,H19B), C20(H20A,H20B)
2.c Aromatic/amide H refined with riding coordinates:
 C7(H7), C8(H8), C10(H10), C11(H11), C22(H22), C23(H23), C24(H24), C25(H25),
 C26(H26)
2.d Idealised Me refined as rotating group:
 C5(H5A,H5B,H5C), C14(H14A,H14B,H14C)
;
_olex2_submission_special_instructions 'No special instructions were received'

loop_
_space_group_symop_operation_xyz
'x, y, z'
'-x, y+1/2, -z+1/2'
'-x, -y, -z'
'x, -y-1/2, z-1/2'

loop_
_atom_site_label
_atom_site_type_symbol
_atom_site_fract_x
_atom_site_fract_y
_atom_site_fract_z
_atom_site_U_iso_or_equiv
_atom_site_adp_type
_atom_site_occupancy
_atom_site_site_symmetry_order
_atom_site_calc_flag
_atom_site_refinement_flags_posn
_atom_site_refinement_flags_adp
_atom_site_refinement_flags_occupancy
_atom_site_disorder_assembly
_atom_site_disorder_group
F1 F 0.28109(10) 0.32386(5) 0.94905(10) 0.0333(2) Uani 1 1 d . . . . .
O1 O 0.05971(10) 0.79449(5) 0.70233(10) 0.02192(19) Uani 1 1 d . . . . .
O2 O 0.30506(11) 0.82610(6) 0.88924(11) 0.0288(2) Uani 1 1 d . . . . .
O3 O -0.14904(9) 0.60574(5) 0.48906(9) 0.01959(19) Uani 1 1 d . . . . .
O4 O -0.28529(11) 0.63677(6) 0.49011(11) 0.0300(2) Uani 1 1 d . . . . .
O5 O -0.08959(10) 0.75490(5) 0.46453(9) 0.01817(18) Uani 1 1 d . . . . .
N1 N 0.21154(12) 0.76918(6) 0.80304(12) 0.0218(2) Uani 1 1 d . . . . .
C1 C 0.23911(15) 0.69553(8) 0.80184(14) 0.0214(3) Uani 1 1 d . . . . .
C2 C 0.11611(14) 0.63213(7) 0.69260(14) 0.0181(2) Uani 1 1 d . . . . .
H2 H 0.0911 0.6262 0.6120 0.022 Uiso 1 1 calc R . . . .
C3 C -0.02902(13) 0.65829(7) 0.61723(13) 0.0174(2) Uani 1 1 d . . . . .
H3 H -0.0156 0.6510 0.6892 0.021 Uiso 1 1 calc R . . . .
C4 C -0.06464(14) 0.74595(7) 0.56947(13) 0.0181(2) Uani 1 1 d . . . . .
H4 H -0.1599 0.7615 0.5210 0.022 Uiso 1 1 calc R . . . .
C5 C 0.40059(16) 0.67725(9) 0.91197(17) 0.0319(3) Uani 1 1 d . . . . .
H5A H 0.4405 0.7209 0.9101 0.048 Uiso 1 1 calc GR . . . .
H5B H 0.4043 0.6261 0.8846 0.048 Uiso 1 1 calc GR . . . .
H5C H 0.4628 0.6728 1.0135 0.048 Uiso 1 1 calc GR . . . .
C6 C 0.16727(13) 0.54972(7) 0.76656(13) 0.0185(2) Uani 1 1 d . . . . .
C7 C 0.16527(14) 0.48260(8) 0.71313(14) 0.0212(3) Uani 1 1 d . . . . .
H7 H 0.1374 0.4893 0.6338 0.025 Uiso 1 1 calc R . . . .
C8 C 0.20325(15) 0.40582(8) 0.77327(15) 0.0244(3) Uani 1 1 d . . . . .
H8 H 0.2013 0.3602 0.7361 0.029 Uiso 1 1 calc R . . . .
C9 C 0.24369(15) 0.39854(8) 0.88856(15) 0.0238(3) Uani 1 1 d . . . . .
C10 C 0.24791(16) 0.46316(8) 0.94559(15) 0.0260(3) Uani 1 1 d . . . . .
H10 H 0.2763 0.4559 1.0252 0.031 Uiso 1 1 calc R . . . .
C11 C 0.20973(15) 0.53936(8) 0.88416(15) 0.0237(3) Uani 1 1 d . . . . .
H11 H 0.2125 0.5847 0.9224 0.028 Uiso 1 1 calc R . . . .
C12 C -0.27262(14) 0.59892(8) 0.43741(14) 0.0209(3) Uani 1 1 d . . . . .
C13 C -0.38342(15) 0.53773(8) 0.31290(16) 0.0282(3) Uani 1 1 d . . . . .
H13A H -0.3958 0.5456 0.2424 0.034 Uiso 1 1 calc R . . . .
H13B H -0.4843 0.5457 0.2560 0.034 Uiso 1 1 calc R . . . .
C14 C -0.32765(19) 0.45180(9) 0.3757(2) 0.0379(4) Uani 1 1 d . . . . .
H14A H -0.3138 0.4443 0.4468 0.057 Uiso 1 1 calc GR . . . .
H14B H -0.2301 0.4430 0.4280 0.057 Uiso 1 1 calc GR . . . .
H14C H -0.4033 0.4130 0.2928 0.057 Uiso 1 1 calc GR . . . .
C15 C -0.13998(14) 0.83553(7) 0.40031(13) 0.0173(2) Uani 1 1 d . . . . .
H15 H -0.0819 0.8760 0.4818 0.021 Uiso 1 1 calc R . . . .
C16 C -0.10177(14) 0.84782(7) 0.34056(13) 0.0181(2) Uani 1 1 d . . . . .
H16 H -0.1685 0.8109 0.2524 0.022 Uiso 1 1 calc R . . . .
C17 C -0.14330(15) 0.93554(8) 0.28331(14) 0.0213(3) Uani 1 1 d . . . . .
H17A H -0.0786 0.9732 0.3689 0.026 Uiso 1 1 calc R . . . .
H17B H -0.1220 0.9445 0.2416 0.026 Uiso 1 1 calc R . . . .
C18 C -0.31154(15) 0.95386(8) 0.16172(15) 0.0255(3) Uani 1 1 d . . . . .
H18A H -0.3760 0.9221 0.0702 0.031 Uiso 1 1 calc R . . . .
H18B H -0.3313 1.0119 0.1348 0.031 Uiso 1 1 calc R . . . .
C19 C -0.35606(15) 0.93370(8) 0.21413(15) 0.0248(3) Uani 1 1 d . . . . .
H19A H -0.3053 0.9722 0.2940 0.030 Uiso 1 1 calc R . . . .
H19B H -0.4678 0.9400 0.1285 0.030 Uiso 1 1 calc R . . . .
C20 C -0.31036(14) 0.84734(8) 0.27500(14) 0.0222(3) Uani 1 1 d . . . . .
H20A H -0.3337 0.8374 0.3147 0.027 Uiso 1 1 calc R . . . .
H20B H -0.3695 0.8083 0.1926 0.027 Uiso 1 1 calc R . . . .
C21 C 0.06287(14) 0.82701(7) 0.45726(14) 0.0180(2) Uani 1 1 d . . . . .
C22 C 0.09745(15) 0.76899(7) 0.42623(14) 0.0206(3) Uani 1 1 d . . . . .
H22 H 0.0169 0.7425 0.3312 0.025 Uiso 1 1 calc R . . . .
C23 C 0.24820(16) 0.74932(8) 0.53227(15) 0.0241(3) Uani 1 1 d . . . . .
H23 H 0.2699 0.7102 0.5089 0.029 Uiso 1 1 calc R . . . .
C24 C 0.36684(15) 0.78688(8) 0.67215(15) 0.0252(3) Uani 1 1 d . . . . .
H24 H 0.4698 0.7735 0.7447 0.030 Uiso 1 1 calc R . . . .
C25 C 0.33430(15) 0.84411(8) 0.70554(15) 0.0245(3) Uani 1 1 d . . . . .
H25 H 0.4151 0.8697 0.8014 0.029 Uiso 1 1 calc R . . . .
C26 C 0.18365(14) 0.86389(8) 0.59882(14) 0.0217(3) Uani 1 1 d . . . . .
H26 H 0.1625 0.9032 0.6225 0.026 Uiso 1 1 calc R . . . .

loop_
_atom_site_aniso_label
_atom_site_aniso_U_11
_atom_site_aniso_U_22
_atom_site_aniso_U_33
_atom_site_aniso_U_23
_atom_site_aniso_U_13
_atom_site_aniso_U_12
F1 0.0397(5) 0.0205(4) 0.0417(5) 0.0101(4) 0.0344(5) 0.0061(3)
O1 0.0243(5) 0.0188(4) 0.0207(4) -0.0021(3) 0.0184(4) -0.0009(4)
O2 0.0311(5) 0.0240(5) 0.0262(5) -0.0079(4) 0.0230(5) -0.0121(4)
O3 0.0189(4) 0.0186(4) 0.0214(4) -0.0031(3) 0.0169(4) -0.0030(3)
O4 0.0241(5) 0.0399(6) 0.0292(5) -0.0033(4) 0.0229(5) -0.0005(4)
O5 0.0226(4) 0.0146(4) 0.0199(4) 0.0011(3) 0.0182(4) 0.0010(3)
N1 0.0215(5) 0.0219(5) 0.0191(5) -0.0013(4) 0.0165(5) -0.0040(4)
C1 0.0210(6) 0.0204(6) 0.0211(6) 0.0007(5) 0.0173(6) -0.0018(5)
C2 0.0186(6) 0.0180(6) 0.0186(6) 0.0010(5) 0.0158(5) 0.0007(5)
C3 0.0173(6) 0.0168(6) 0.0179(6) -0.0012(5) 0.0146(5) -0.0014(5)
C4 0.0192(6) 0.0174(6) 0.0183(6) -0.0009(5) 0.0158(5) -0.0010(5)
C5 0.0220(7) 0.0305(7) 0.0324(8) -0.0001(6) 0.0208(7) -0.0031(6)
C6 0.0156(6) 0.0176(6) 0.0186(6) 0.0008(5) 0.0136(5) 0.0001(5)
C7 0.0201(6) 0.0235(6) 0.0205(6) 0.0003(5) 0.0170(6) 0.0010(5)
C8 0.0244(7) 0.0194(6) 0.0287(7) -0.0009(5) 0.0221(6) 0.0014(5)
C9 0.0215(6) 0.0172(6) 0.0274(7) 0.0046(5) 0.0195(6) 0.0015(5)
C10 0.0285(7) 0.0268(7) 0.0235(6) 0.0031(5) 0.0219(6) 0.0009(6)
C11 0.0270(7) 0.0199(6) 0.0235(6) -0.0011(5) 0.0210(6) 0.0003(5)
C12 0.0180(6) 0.0203(6) 0.0207(6) 0.0055(5) 0.0155(6) 0.0034(5)
C13 0.0214(6) 0.0254(7) 0.0298(7) -0.0030(6) 0.0200(6) -0.0023(5)
C14 0.0406(9) 0.0231(7) 0.0534(10) -0.0023(7) 0.0399(9) -0.0040(6)
C15 0.0187(6) 0.0143(5) 0.0176(6) 0.0006(4) 0.0149(5) 0.0002(4)
C16 0.0193(6) 0.0179(6) 0.0160(5) -0.0014(5) 0.0145(5) -0.0013(5)
C17 0.0241(6) 0.0202(6) 0.0201(6) 0.0021(5) 0.0186(6) 0.0009(5)
C18 0.0246(7) 0.0255(7) 0.0199(6) 0.0060(5) 0.0175(6) 0.0051(5)
C19 0.0198(6) 0.0257(7) 0.0214(6) 0.0058(5) 0.0159(6) 0.0056(5)
C20 0.0181(6) 0.0232(6) 0.0206(6) 0.0006(5) 0.0153(6) -0.0002(5)
C21 0.0213(6) 0.0168(6) 0.0198(6) 0.0012(5) 0.0179(6) -0.0009(5)
C22 0.0269(6) 0.0174(6) 0.0217(6) 0.0001(5) 0.0211(6) -0.0008(5)
C23 0.0333(7) 0.0187(6) 0.0314(7) 0.0045(5) 0.0290(7) 0.0052(5)
C24 0.0225(6) 0.0262(7) 0.0283(7) 0.0055(6) 0.0215(6) 0.0036(5)
C25 0.0220(6) 0.0261(7) 0.0226(6) -0.0035(5) 0.0182(6) -0.0042(5)
C26 0.0235(6) 0.0210(6) 0.0243(6) -0.0031(5) 0.0207(6) -0.0019(5)

loop_
_atom_type_symbol
_atom_type_description
_atom_type_scat_dispersion_real
_atom_type_scat_dispersion_imag
_atom_type_scat_source
C C 0.0033 0.0016 'International Tables Vol C Tables 4.2.6.8 and 6.1.1.4'
H H 0.0000 0.0000 'International Tables Vol C Tables 4.2.6.8 and 6.1.1.4'
F F 0.0171 0.0103 'International Tables Vol C Tables 4.2.6.8 and 6.1.1.4'
N N 0.0061 0.0033 'International Tables Vol C Tables 4.2.6.8 and 6.1.1.4'
O O 0.0106 0.0060 'International Tables Vol C Tables 4.2.6.8 and 6.1.1.4'

loop_
_geom_angle_atom_site_label_1
_geom_angle_atom_site_label_2
_geom_angle_atom_site_label_3
_geom_angle
_geom_angle_site_symmetry_1
_geom_angle_site_symmetry_3
_geom_angle_publ_flag
C4 O1 N1 116.05(9) . . ?
C12 O3 C3 115.71(9) . . ?
C4 O5 C15 113.14(9) . . ?
O2 N1 O1 110.44(10) . . ?
O2 N1 C1 127.98(11) . . ?
C1 N1 O1 121.51(10) . . ?
N1 C1 C2 122.90(11) . . ?
N1 C1 C5 116.12(12) . . ?
C5 C1 C2 120.94(11) . . ?
C1 C2 H2 107.7 . . ?
C1 C2 C3 111.05(10) . . ?
C1 C2 C6 112.61(10) . . ?
C3 C2 H2 107.7 . . ?
C3 C2 C6 109.88(10) . . ?
C6 C2 H2 107.7 . . ?
O3 C3 C2 106.39(9) . . ?
O3 C3 H3 109.5 . . ?
O3 C3 C4 111.32(10) . . ?
C2 C3 H3 109.5 . . ?
C4 C3 C2 110.58(10) . . ?
C4 C3 H3 109.5 . . ?
O1 C4 C3 108.21(10) . . ?
O1 C4 H4 108.8 . . ?
O5 C4 O1 113.13(10) . . ?
O5 C4 C3 109.10(10) . . ?
O5 C4 H4 108.8 . . ?
C3 C4 H4 108.8 . . ?
C1 C5 H5A 109.5 . . ?
C1 C5 H5B 109.5 . . ?
C1 C5 H5C 109.5 . . ?
H5A C5 H5B 109.5 . . ?
H5A C5 H5C 109.5 . . ?
H5B C5 H5C 109.5 . . ?
C7 C6 C2 120.47(11) . . ?
C7 C6 C11 118.79(11) . . ?
C11 C6 C2 120.66(11) . . ?
C6 C7 H7 119.2 . . ?
C6 C7 C8 121.53(12) . . ?
C8 C7 H7 119.2 . . ?
C7 C8 H8 121.2 . . ?
C9 C8 C7 117.57(12) . . ?
C9 C8 H8 121.2 . . ?
F1 C9 C8 118.60(12) . . ?
F1 C9 C10 118.37(12) . . ?
C10 C9 C8 123.02(12) . . ?
C9 C10 H10 120.7 . . ?
C9 C10 C11 118.56(12) . . ?
C11 C10 H10 120.7 . . ?
C6 C11 H11 119.7 . . ?
C10 C11 C6 120.52(12) . . ?
C10 C11 H11 119.7 . . ?
O3 C12 C13 110.89(11) . . ?
O4 C12 O3 122.67(12) . . ?
O4 C12 C13 126.41(12) . . ?
C12 C13 H13A 109.4 . . ?
C12 C13 H13B 109.4 . . ?
C12 C13 C14 110.97(12) . . ?
H13A C13 H13B 108.0 . . ?
C14 C13 H13A 109.4 . . ?
C14 C13 H13B 109.4 . . ?
C13 C14 H14A 109.5 . . ?
C13 C14 H14B 109.5 . . ?
C13 C14 H14C 109.5 . . ?
H14A C14 H14B 109.5 . . ?
H14A C14 H14C 109.5 . . ?
H14B C14 H14C 109.5 . . ?
O5 C15 H15 108.9 . . ?
O5 C15 C16 107.42(9) . . ?
O5 C15 C20 111.95(10) . . ?
C16 C15 H15 108.9 . . ?
C20 C15 H15 108.9 . . ?
C20 C15 C16 110.79(10) . . ?
C15 C16 H16 107.9 . . ?
C15 C16 C17 107.85(10) . . ?
C17 C16 H16 107.9 . . ?
C21 C16 C15 112.16(10) . . ?
C21 C16 H16 107.9 . . ?
C21 C16 C17 112.88(10) . . ?
C16 C17 H17A 109.3 . . ?
C16 C17 H17B 109.3 . . ?
H17A C17 H17B 107.9 . . ?
C18 C17 C16 111.68(10) . . ?
C18 C17 H17A 109.3 . . ?
C18 C17 H17B 109.3 . . ?
C17 C18 H18A 109.2 . . ?
C17 C18 H18B 109.2 . . ?
C17 C18 C19 112.01(10) . . ?
H18A C18 H18B 107.9 . . ?
C19 C18 H18A 109.2 . . ?
C19 C18 H18B 109.2 . . ?
C18 C19 H19A 109.3 . . ?
C18 C19 H19B 109.3 . . ?
H19A C19 H19B 108.0 . . ?
C20 C19 C18 111.56(11) . . ?
C20 C19 H19A 109.3 . . ?
C20 C19 H19B 109.3 . . ?
C15 C20 C19 109.59(10) . . ?
C15 C20 H20A 109.8 . . ?
C15 C20 H20B 109.8 . . ?
C19 C20 H20A 109.8 . . ?
C19 C20 H20B 109.8 . . ?
H20A C20 H20B 108.2 . . ?
C22 C21 C16 120.38(11) . . ?
C22 C21 C26 118.17(12) . . ?
C26 C21 C16 121.44(11) . . ?
C21 C22 H22 119.5 . . ?
C23 C22 C21 121.04(12) . . ?
C23 C22 H22 119.5 . . ?
C22 C23 H23 120.0 . . ?
C24 C23 C22 120.00(12) . . ?
C24 C23 H23 120.0 . . ?
C23 C24 H24 120.2 . . ?
C23 C24 C25 119.68(12) . . ?
C25 C24 H24 120.2 . . ?
C24 C25 H25 120.0 . . ?
C26 C25 C24 120.02(12) . . ?
C26 C25 H25 120.0 . . ?
C21 C26 H26 119.5 . . ?
C25 C26 C21 121.08(12) . . ?
C25 C26 H26 119.5 . . ?

loop_
_geom_bond_atom_site_label_1
_geom_bond_atom_site_label_2
_geom_bond_distance
_geom_bond_site_symmetry_2
_geom_bond_publ_flag
F1 C9 1.3651(14) . ?
O1 N1 1.4501(14) . ?
O1 C4 1.4385(15) . ?
O2 N1 1.2564(14) . ?
O3 C3 1.4428(14) . ?
O3 C12 1.3602(15) . ?
O4 C12 1.2045(16) . ?
O5 C4 1.3910(14) . ?
O5 C15 1.4520(14) . ?
N1 C1 1.3014(17) . ?
C1 C2 1.5086(17) . ?
C1 C5 1.4941(18) . ?
C2 H2 1.0000 . ?
C2 C3 1.5236(17) . ?
C2 C6 1.5243(16) . ?
C3 H3 1.0000 . ?
C3 C4 1.5130(16) . ?
C4 H4 1.0000 . ?
C5 H5A 0.9800 . ?
C5 H5B 0.9800 . ?
C5 H5C 0.9800 . ?
C6 C7 1.3916(17) . ?
C6 C11 1.3979(17) . ?
C7 H7 0.9500 . ?
C7 C8 1.3935(18) . ?
C8 H8 0.9500 . ?
C8 C9 1.3779(19) . ?
C9 C10 1.3771(19) . ?
C10 H10 0.9500 . ?
C10 C11 1.3911(18) . ?
C11 H11 0.9500 . ?
C12 C13 1.5007(18) . ?
C13 H13A 0.9900 . ?
C13 H13B 0.9900 . ?
C13 C14 1.528(2) . ?
C14 H14A 0.9800 . ?
C14 H14B 0.9800 . ?
C14 H14C 0.9800 . ?
C15 H15 1.0000 . ?
C15 C16 1.5297(16) . ?
C15 C20 1.5252(17) . ?
C16 H16 1.0000 . ?
C16 C17 1.5417(17) . ?
C16 C21 1.5148(17) . ?
C17 H17A 0.9900 . ?
C17 H17B 0.9900 . ?
C17 C18 1.5300(18) . ?
C18 H18A 0.9900 . ?
C18 H18B 0.9900 . ?
C18 C19 1.5325(18) . ?
C19 H19A 0.9900 . ?
C19 H19B 0.9900 . ?
C19 C20 1.5304(18) . ?
C20 H20A 0.9900 . ?
C20 H20B 0.9900 . ?
C21 C22 1.3943(17) . ?
C21 C26 1.3963(17) . ?
C22 H22 0.9500 . ?
C22 C23 1.3922(18) . ?
C23 H23 0.9500 . ?
C23 C24 1.3878(19) . ?
C24 H24 0.9500 . ?
C24 C25 1.3892(19) . ?
C25 H25 0.9500 . ?
C25 C26 1.3891(18) . ?
C26 H26 0.9500 . ?
